data_2108471
loop_
_publ_author_name
'Dudek, Marta K.'
'Wielgus, Ewelina'
'Paluch, Piotr'
'\'Sniechowska, Justyna'
'Kostrzewa, Maciej'
'Day, Graeme M.'
'Bujacz, Grzegorz D.'
'Potrzebowski, Marek J.'

_publ_section_title
;
 Understanding the formation of apremilast cocrystals
;
_journal_coeditor_code XK5057SUP1
_journal_issue 5
_journal_name_full 'Acta Crystallographica Section B'
_journal_page_first
;
;
_journal_paper_doi 10.1107/S205252061900917X
_journal_volume 75
_journal_year 2019
_chemical_absolute_configuration rmad
_chemical_formula_moiety 'C22 H24 N2 O7 S'
_chemical_formula_sum 'C22 H24 N2 O7 S'
_chemical_formula_weight 460.49
_space_group_crystal_system monoclinic
_space_group_IT_number 4
_space_group_name_Hall 'P 2yb'
_space_group_name_H-M_alt 'P 1 21 1'
_symmetry_space_group_name_Hall 'P 2yb'
_symmetry_space_group_name_H-M 'P 1 21 1'
_atom_sites_solution_hydrogens mixed
_atom_sites_solution_primary direct
_audit_creation_date 2019-05-16
_audit_creation_method
;
Olex2 1.2
(compiled 2018.05.29 svn.r3508 for OlexSys, GUI svn.r5506)
;
_cell_angle_alpha 90
_cell_angle_beta 97.9370(14)
_cell_angle_gamma 90
_cell_formula_units_Z 8
_cell_length_a 8.71353(13)
_cell_length_b 29.4960(6)
_cell_length_c 17.6717(2)
_cell_measurement_reflns_used 14995
_cell_measurement_temperature 293(2)
_cell_measurement_theta_max 74.2430
_cell_measurement_theta_min 2.8960
_cell_volume 4498.37(13)
_computing_cell_refinement
;
CrysAlisPro, Agilent Technologies,
Version 1.171.37.35h (release 09-02-2015 CrysAlis171 .NET)
(compiled Feb  9 2015,16:26:32)
;
_computing_data_collection
;
CrysAlisPro, Agilent Technologies,
Version 1.171.37.35h (release 09-02-2015 CrysAlis171 .NET)
(compiled Feb  9 2015,16:26:32)
;
_computing_data_reduction
;
CrysAlisPro, Agilent Technologies,
Version 1.171.37.35h (release 09-02-2015 CrysAlis171 .NET)
(compiled Feb  9 2015,16:26:32)
;
_computing_molecular_graphics 'Olex2 (Dolomanov et al., 2009)'
_computing_publication_material 'Olex2 (Dolomanov et al., 2009)'
_computing_structure_refinement 'ShelXL (Sheldrick, 2015)'
_computing_structure_solution 'ShelXS (Sheldrick, 2008)'
_diffrn_ambient_temperature 293(2)
_diffrn_detector 'CCD plate'
_diffrn_detector_area_resol_mean 4.1685
_diffrn_detector_type TitanS2
_diffrn_measured_fraction_theta_full 1.000
_diffrn_measured_fraction_theta_max 0.984
_diffrn_measurement_details
;
#__ type_ start__ end____ width___ exp.time_
  1 omega  -16.00   28.00   1.0000   20.0000
omega____ theta____ kappa____ phi______ frames
    -      -43.7274   37.0000 -120.0000 44

#__ type_ start__ end____ width___ exp.time_
  2 omega  -43.00    3.00   1.0000   20.0000
omega____ theta____ kappa____ phi______ frames
    -      -43.7274   37.0000   60.0000 46

#__ type_ start__ end____ width___ exp.time_
  3 omega -112.00  -19.00   1.0000   20.0000
omega____ theta____ kappa____ phi______ frames
    -      -43.7274  -37.0000  -90.0000 93

#__ type_ start__ end____ width___ exp.time_
  4 omega   51.00   96.00   1.0000   20.0000
omega____ theta____ kappa____ phi______ frames
    -       43.7274 -125.0000 -180.0000 45

#__ type_ start__ end____ width___ exp.time_
  5 omega   49.00   97.00   1.0000   80.0000
omega____ theta____ kappa____ phi______ frames
    -      106.0840  -45.0000  -60.0000 48

#__ type_ start__ end____ width___ exp.time_
  6 omega   70.00  171.00   1.0000   80.0000
omega____ theta____ kappa____ phi______ frames
    -      106.0840   15.0000    0.0000 101

#__ type_ start__ end____ width___ exp.time_
  7 omega   91.00  118.00   1.0000   80.0000
omega____ theta____ kappa____ phi______ frames
    -      106.0840 -125.0000 -150.0000 27

#__ type_ start__ end____ width___ exp.time_
  8 omega   39.00  103.00   1.0000   80.0000
omega____ theta____ kappa____ phi______ frames
    -      106.0840  -94.0000  -30.0000 64

#__ type_ start__ end____ width___ exp.time_
  9 omega   37.00   90.00   1.0000   80.0000
omega____ theta____ kappa____ phi______ frames
    -      106.0840  -45.0000   90.0000 53

#__ type_ start__ end____ width___ exp.time_
 10 omega   34.00   90.00   1.0000   80.0000
omega____ theta____ kappa____ phi______ frames
    -      106.0840  -30.0000   30.0000 56

#__ type_ start__ end____ width___ exp.time_
 11 omega   23.00  107.00   1.0000   80.0000
omega____ theta____ kappa____ phi______ frames
    -      106.0840  -94.0000 -120.0000 84

#__ type_ start__ end____ width___ exp.time_
 12 omega  112.00  163.00   1.0000   80.0000
omega____ theta____ kappa____ phi______ frames
    -      106.7090   30.0000    0.0000 51

#__ type_ start__ end____ width___ exp.time_
 13 omega -118.00  -73.00   1.0000   20.0000
omega____ theta____ kappa____ phi______ frames
    -      -43.9774 -125.0000 -180.0000 45

#__ type_ start__ end____ width___ exp.time_
 14 omega -116.00  -20.00   1.0000   20.0000
omega____ theta____ kappa____ phi______ frames
    -      -43.9774  -37.0000 -180.0000 96

#__ type_ start__ end____ width___ exp.time_
 15 omega -114.00  -18.00   1.0000   20.0000
omega____ theta____ kappa____ phi______ frames
    -      -43.9774  -57.0000   90.0000 96

#__ type_ start__ end____ width___ exp.time_
 16 omega   80.00  177.00   1.0000   80.0000
omega____ theta____ kappa____ phi______ frames
    -      106.7090   61.0000   30.0000 97

#__ type_ start__ end____ width___ exp.time_
 17 omega   80.00  178.00   1.0000   80.0000
omega____ theta____ kappa____ phi______ frames
    -      106.7090   30.0000 -150.0000 98

#__ type_ start__ end____ width___ exp.time_
 18 omega   81.00  177.00   1.0000   80.0000
omega____ theta____ kappa____ phi______ frames
    -      106.7090   45.0000  150.0000 96

#__ type_ start__ end____ width___ exp.time_
 19 omega   24.00  109.00   1.0000   80.0000
omega____ theta____ kappa____ phi______ frames
    -      106.7090  -94.0000   90.0000 85

#__ type_ start__ end____ width___ exp.time_
 20 omega   81.00  177.00   1.0000   80.0000
omega____ theta____ kappa____ phi______ frames
    -      106.7090   45.0000   90.0000 96
;
_diffrn_measurement_device 'four-circle diffractometer'
_diffrn_measurement_device_type 'SuperNova, Dual, Cu at zero, TitanS2'
_diffrn_measurement_method '\w scans'
_diffrn_orient_matrix_UB_11 0.0411311000
_diffrn_orient_matrix_UB_12 0.0181677000
_diffrn_orient_matrix_UB_13 0.0820167000
_diffrn_orient_matrix_UB_21 0.0138543000
_diffrn_orient_matrix_UB_22 -0.0489541000
_diffrn_orient_matrix_UB_23 0.0304821000
_diffrn_orient_matrix_UB_31 0.1732277000
_diffrn_orient_matrix_UB_32 -0.0004148000
_diffrn_orient_matrix_UB_33 -0.0094029000
_diffrn_radiation_monochromator mirror
_diffrn_radiation_probe x-ray
_diffrn_radiation_type CuK\a
_diffrn_radiation_wavelength 1.54184
_diffrn_reflns_av_R_equivalents 0.0377
_diffrn_reflns_av_unetI/netI 0.0402
_diffrn_reflns_Laue_measured_fraction_full 1.000
_diffrn_reflns_Laue_measured_fraction_max 0.984
_diffrn_reflns_limit_h_max 10
_diffrn_reflns_limit_h_min -9
_diffrn_reflns_limit_k_max 36
_diffrn_reflns_limit_k_min -36
_diffrn_reflns_limit_l_max 22
_diffrn_reflns_limit_l_min -22
_diffrn_reflns_number 43359
_diffrn_reflns_point_group_measured_fraction_full 0.981
_diffrn_reflns_point_group_measured_fraction_max 0.948
_diffrn_reflns_theta_full 67.684
_diffrn_reflns_theta_max 75.372
_diffrn_reflns_theta_min 2.524
_diffrn_source 'sealed X-ray tube'
_diffrn_source_type 'SuperNova (Cu) X-ray Source'
_exptl_absorpt_coefficient_mu 1.678
_exptl_absorpt_correction_T_max 1.00000
_exptl_absorpt_correction_T_min 0.81707
_exptl_absorpt_correction_type multi-scan
_exptl_absorpt_process_details
;
CrysAlisPro, Agilent Technologies,
Version 1.171.37.35h (release 09-02-2015 CrysAlis171 .NET)
(compiled Feb  9 2015,16:26:32)
Empirical absorption correction using spherical harmonics,
 implemented in SCALE3 ABSPACK scaling algorithm.
;
_exptl_crystal_density_diffrn 1.360
_exptl_crystal_description
;
;
_exptl_crystal_F_000 1936
_exptl_crystal_size_max 0.314
_exptl_crystal_size_mid 0.058
_exptl_crystal_size_min 0.024
_refine_diff_density_max 0.171
_refine_diff_density_min -0.299
_refine_diff_density_rms 0.037
_refine_ls_abs_structure_details
;
 Flack x determined using 5723 quotients [(I+)-(I-)]/[(I+)+(I-)]
 (Parsons, Flack and Wagner, Acta Cryst. B69 (2013) 249-259).
;
_refine_ls_abs_structure_Flack 0.004(8)
_refine_ls_extinction_method none
_refine_ls_goodness_of_fit_ref 1.034
_refine_ls_hydrogen_treatment constr
_refine_ls_matrix_type full
_refine_ls_number_parameters 1169
_refine_ls_number_reflns 17606
_refine_ls_number_restraints 1
_refine_ls_restrained_S_all 1.034
_refine_ls_R_factor_all 0.0554
_refine_ls_R_factor_gt 0.0448
_refine_ls_shift/su_max 0.000
_refine_ls_shift/su_mean 0.000
_refine_ls_structure_factor_coef Fsqd
_refine_ls_weighting_details 'w=1/[\s^2^(Fo^2^)+(0.0529P)^2^+0.3705P] where P=(Fo^2^+2Fc^2^)/3'
_refine_ls_weighting_scheme calc
_refine_ls_wR_factor_gt 0.1097
_refine_ls_wR_factor_ref 0.1187
_reflns_Friedel_coverage 0.887
_reflns_Friedel_fraction_full 0.962
_reflns_Friedel_fraction_max 0.909
_reflns_number_gt 14660
_reflns_number_total 17606
_reflns_threshold_expression 'I > 2\s(I)'
_cod_data_source_file xk5057sup1.cif
_cod_data_source_block apre1
_cod_original_cell_volume 4498.36(12)
_cod_database_code 2108471
_shelx_shelxl_version_number 2014/7
_shelx_space_group_comment
;
The symmetry employed for this shelxl refinement is uniquely defined
by the following loop, which should always be used as a source of
symmetry information in preference to the above space-group names.
They are only intended as comments.
;
_reflns_odcompleteness_completeness 99.99
_reflns_odcompleteness_iscentric 1
_reflns_odcompleteness_theta 66.97
_olex2_refinement_description
;
1. Fixed Uiso
 At 1.2 times of:
  All C(H) groups, All C(H,H) groups, All N(H) groups
 At 1.5 times of:
  All C(H,H,H) groups
2.a Riding coordinates:
 N2B(H2B)
2.b Ternary CH refined with riding coordinates:
 C11A(H11A), C11B(H11B), C11C(H11C), C11D(H11D)
2.c Secondary CH2 refined with riding coordinates:
 C12A(H12A,H12B), C20A(H20A,H20B), C12B(H12C,H12D), C20B(H20C,H20D), C12C(H12E,
 H12F), C20C(H20E,H20F), C12D(H12G,H12H), C20D(H20G,H20H)
2.d Aromatic/amide H refined with riding coordinates:
 N2A(H2A), C2A(H2AA), C3A(H3A), C4A(H4A), C15A(H15A), C16A(H16A), C19A(H19A),
 C2B(H2BA), C3B(H3B), C4B(H4B), C15B(H15B), C16B(H16B), C19B(H19B), N2C(H2C),
 C2C(H2CA), C3C(H3C), C4C(H4C), C15C(H15C), C18C(H18C), C19C(H19C), N2D(H2D),
 C2D(H2DA), C3D(H3D), C4D(H4D), C15D(H15D), C18D(H18D), C19D(H19D)
2.e Idealised Me refined as rotating group:
 C10A(H10A,H10B,H10C), C13A(H13A,H13B,H13C), C21A(H21A,H21B,H21C), C22A(H22A,
 H22B,H22C), C10B(H10D,H10E,H10F), C13B(H13D,H13E,H13F), C21B(H21D,H21E,H21F),
 C22B(H22D,H22E,H22F), C10C(H10G,H10H,H10I), C13C(H13G,H13H,H13I), C21C(H21G,
 H21H,H21I), C22C(H22G,H22H,H22I), C10D(H10J,H10K,H10L), C13D(H13J,H13K,H13L),
 C21D(H21J,H21K,H21L), C22D(H22J,H22K,H22L)
;
_olex2_date_sample_data_collection 2018-11-13
_olex2_submission_special_instructions 'No special instructions were received'

loop_
_space_group_symop_operation_xyz
'x, y, z'
'-x, y+1/2, -z'

loop_
_atom_site_label
_atom_site_type_symbol
_atom_site_fract_x
_atom_site_fract_y
_atom_site_fract_z
_atom_site_U_iso_or_equiv
_atom_site_adp_type
_atom_site_occupancy
_atom_site_site_symmetry_order
_atom_site_calc_flag
_atom_site_refinement_flags_posn
S1A S 1.13126(12) 0.24313(4) 0.33826(6) 0.0605(3) Uani 1 1 d .
O1A O 0.7488(4) 0.15813(13) 0.3638(2) 0.0759(9) Uani 1 1 d .
O2A O 1.1061(4) 0.21159(11) 0.55654(16) 0.0576(7) Uani 1 1 d .
O3A O 1.3046(7) 0.06551(18) 0.7028(3) 0.1191(18) Uani 1 1 d .
O4A O 1.2683(4) 0.26942(18) 0.3397(2) 0.0917(12) Uani 1 1 d .
O5A O 1.1468(6) 0.19552(15) 0.3507(3) 0.0964(13) Uani 1 1 d .
O6A O 0.7826(3) 0.34366(12) 0.63702(18) 0.0639(8) Uani 1 1 d .
O7A O 0.4883(3) 0.32723(12) 0.6093(2) 0.0667(8) Uani 1 1 d .
N1A N 0.9157(4) 0.19633(11) 0.45461(18) 0.0486(7) Uani 1 1 d .
N2A N 1.2048(5) 0.12631(15) 0.6355(2) 0.0651(10) Uani 1 1 d .
H2A H 1.2125 0.1553 0.6331 0.078 Uiso 1 1 calc R
C1A C 1.0956(5) 0.10711(15) 0.5807(3) 0.0564(10) Uani 1 1 d .
C2A C 1.0580(7) 0.06036(17) 0.5742(4) 0.0740(14) Uani 1 1 d .
H2AA H 1.1098 0.0398 0.6085 0.089 Uiso 1 1 calc R
C3A C 0.9450(6) 0.04523(18) 0.5172(4) 0.0768(15) Uani 1 1 d .
H3A H 0.9208 0.0145 0.5154 0.092 Uiso 1 1 calc R
C4A C 0.8663(6) 0.07344(17) 0.4629(3) 0.0690(12) Uani 1 1 d .
H4A H 0.7913 0.0625 0.4247 0.083 Uiso 1 1 calc R
C5A C 1.0138(4) 0.13529(14) 0.5259(2) 0.0498(8) Uani 1 1 d .
C6A C 1.0222(4) 0.18512(13) 0.5178(2) 0.0468(8) Uani 1 1 d .
C7A C 0.9051(5) 0.11878(15) 0.4685(3) 0.0544(9) Uani 1 1 d .
C8A C 0.8427(5) 0.15768(16) 0.4209(2) 0.0554(9) Uani 1 1 d .
C9A C 1.3031(7) 0.1060(2) 0.6935(3) 0.0787(16) Uani 1 1 d .
C10A C 1.4047(7) 0.1378(3) 0.7433(3) 0.0933(19) Uani 1 1 d .
H10A H 1.3515 0.1480 0.7842 0.140 Uiso 1 1 calc GR
H10B H 1.4295 0.1634 0.7137 0.140 Uiso 1 1 calc GR
H10C H 1.4984 0.1225 0.7640 0.140 Uiso 1 1 calc GR
C11A C 0.8818(4) 0.24160(14) 0.4228(2) 0.0504(8) Uani 1 1 d .
H11A H 0.8209 0.2371 0.3725 0.061 Uiso 1 1 calc R
C12A C 1.0290(5) 0.26663(15) 0.4090(2) 0.0559(9) Uani 1 1 d .
H12A H 1.0984 0.2677 0.4569 0.067 Uiso 1 1 calc R
H12B H 1.0013 0.2976 0.3946 0.067 Uiso 1 1 calc R
C13A C 1.0119(8) 0.2526(4) 0.2516(3) 0.116(3) Uani 1 1 d .
H13A H 0.9845 0.2841 0.2474 0.174 Uiso 1 1 calc GR
H13B H 0.9196 0.2346 0.2499 0.174 Uiso 1 1 calc GR
H13C H 1.0662 0.2442 0.2100 0.174 Uiso 1 1 calc GR
C14A C 0.7786(4) 0.26766(14) 0.4704(2) 0.0486(8) Uani 1 1 d .
C15A C 0.6204(5) 0.26208(16) 0.4531(3) 0.0566(10) Uani 1 1 d .
H15A H 0.5804 0.2449 0.4108 0.068 Uiso 1 1 calc R
C16A C 0.5207(5) 0.28176(16) 0.4980(3) 0.0601(10) Uani 1 1 d .
H16A H 0.4143 0.2777 0.4858 0.072 Uiso 1 1 calc R
C17A C 0.7373(5) 0.31566(14) 0.5767(2) 0.0506(8) Uani 1 1 d .
C18A C 0.5782(5) 0.30742(15) 0.5610(3) 0.0541(9) Uani 1 1 d .
C19A C 0.8370(4) 0.29491(15) 0.5322(2) 0.0519(9) Uani 1 1 d .
H19A H 0.9434 0.2992 0.5438 0.062 Uiso 1 1 calc R
C20A C 0.9374(5) 0.36016(17) 0.6488(3) 0.0618(11) Uani 1 1 d .
H20A H 0.9633 0.3739 0.6023 0.074 Uiso 1 1 calc R
H20B H 1.0091 0.3355 0.6631 0.074 Uiso 1 1 calc R
C21A C 0.9478(7) 0.3949(2) 0.7119(3) 0.0870(17) Uani 1 1 d .
H21A H 0.8813 0.4200 0.6957 0.131 Uiso 1 1 calc GR
H21B H 1.0528 0.4053 0.7234 0.131 Uiso 1 1 calc GR
H21C H 0.9159 0.3814 0.7566 0.131 Uiso 1 1 calc GR
C22A C 0.3295(6) 0.3142(2) 0.6016(4) 0.0872(18) Uani 1 1 d .
H22A H 0.2736 0.3289 0.5577 0.131 Uiso 1 1 calc GR
H22B H 0.2864 0.3231 0.6466 0.131 Uiso 1 1 calc GR
H22C H 0.3214 0.2819 0.5955 0.131 Uiso 1 1 calc GR
S1B S 0.39251(15) 0.45270(5) 0.62227(7) 0.0751(3) Uani 1 1 d .
O1B O 0.7444(4) 0.52389(12) 0.59477(19) 0.0718(9) Uani 1 1 d .
O2B O 0.3537(4) 0.50744(11) 0.39455(17) 0.0612(7) Uani 1 1 d .
O4B O 0.3924(7) 0.50073(18) 0.6346(3) 0.1180(18) Uani 1 1 d .
O5B O 0.2629(4) 0.4319(3) 0.5767(3) 0.123(2) Uani 1 1 d .
O6B O 0.7389(3) 0.34674(13) 0.31471(18) 0.0638(8) Uani 1 1 d .
O7B O 1.0245(3) 0.37108(11) 0.35207(19) 0.0602(7) Uani 1 1 d .
N1B N 0.5556(4) 0.50291(12) 0.49455(19) 0.0527(7) Uani 1 1 d .
N2B N 0.2854(4) 0.60340(13) 0.3564(2) 0.0598(9) Uani 1 1 d .
H2B H 0.3242 0.5873 0.3233 0.072 Uiso 1 1 d R
C1B C 0.3983(5) 0.61156(15) 0.4195(2) 0.0530(9) Uani 1 1 d .
C2B C 0.4451(5) 0.65444(16) 0.4485(3) 0.0621(10) Uani 1 1 d .
H2BA H 0.3961 0.6803 0.4267 0.075 Uiso 1 1 calc R
C3B C 0.5629(5) 0.65877(16) 0.5088(3) 0.0617(10) Uani 1 1 d .
H3B H 0.5925 0.6877 0.5261 0.074 Uiso 1 1 calc R
C4B C 0.6391(5) 0.62136(16) 0.5448(2) 0.0573(10) Uani 1 1 d .
H4B H 0.7188 0.6246 0.5852 0.069 Uiso 1 1 calc R
C5B C 0.5899(5) 0.57956(14) 0.5172(2) 0.0506(8) Uani 1 1 d .
C7B C 0.6439(5) 0.53379(15) 0.5434(2) 0.0562(10) Uani 1 1 d .
C8X C 0.4496(5) 0.52585(14) 0.4421(2) 0.0499(8) Uani 1 1 d .
C8B C 0.4732(4) 0.57479(14) 0.4561(2) 0.0487(8) Uani 1 1 d .
C9B C 0.1917(6) 0.63401(18) 0.3141(3) 0.0638(11) Uani 1 1 d .
C10B C 0.0983(7) 0.6143(2) 0.2446(3) 0.0796(14) Uani 1 1 d .
H10D H 0.1516 0.6189 0.2012 0.119 Uiso 1 1 calc GR
H10E H -0.0010 0.6289 0.2360 0.119 Uiso 1 1 calc GR
H10F H 0.0844 0.5824 0.2521 0.119 Uiso 1 1 calc GR
C11B C 0.5566(5) 0.45321(13) 0.5003(2) 0.0526(9) Uani 1 1 d .
H11B H 0.4585 0.4425 0.4721 0.063 Uiso 1 1 calc R
C12B C 0.5608(5) 0.43727(15) 0.5824(3) 0.0596(10) Uani 1 1 d .
H12C H 0.6509 0.4502 0.6133 0.072 Uiso 1 1 calc R
H12D H 0.5716 0.4045 0.5841 0.072 Uiso 1 1 calc R
C13B C 0.4156(8) 0.4255(2) 0.7115(3) 0.0897(17) Uani 1 1 d .
H13D H 0.4981 0.4397 0.7448 0.135 Uiso 1 1 calc GR
H13E H 0.4403 0.3941 0.7050 0.135 Uiso 1 1 calc GR
H13F H 0.3211 0.4277 0.7335 0.135 Uiso 1 1 calc GR
C14B C 0.6856(5) 0.43187(14) 0.4624(2) 0.0526(9) Uani 1 1 d .
C15B C 0.8394(5) 0.44239(16) 0.4858(3) 0.0619(11) Uani 1 1 d .
H15B H 0.8661 0.4628 0.5256 0.074 Uiso 1 1 calc R
C16B C 0.9544(5) 0.42233(16) 0.4496(3) 0.0606(10) Uani 1 1 d .
H16B H 1.0576 0.4298 0.4651 0.073 Uiso 1 1 calc R
C17B C 0.9180(5) 0.39175(15) 0.3917(2) 0.0513(9) Uani 1 1 d .
C18B C 0.7640(5) 0.37933(15) 0.3694(2) 0.0508(9) Uani 1 1 d .
C19B C 0.6489(4) 0.40012(15) 0.4047(2) 0.0510(9) Uani 1 1 d .
H19B H 0.5457 0.3926 0.3894 0.061 Uiso 1 1 calc R
C20B C 0.5804(5) 0.33448(19) 0.2868(3) 0.0662(12) Uani 1 1 d .
H20C H 0.5264 0.3599 0.2606 0.079 Uiso 1 1 calc R
H20D H 0.5264 0.3257 0.3290 0.079 Uiso 1 1 calc R
C21B C 0.5862(7) 0.2957(2) 0.2331(3) 0.0856(17) Uani 1 1 d .
H21D H 0.6521 0.3033 0.1958 0.128 Uiso 1 1 calc GR
H21E H 0.4837 0.2894 0.2079 0.128 Uiso 1 1 calc GR
H21F H 0.6265 0.2694 0.2611 0.128 Uiso 1 1 calc GR
C22B C 1.1824(5) 0.3844(2) 0.3698(4) 0.0782(15) Uani 1 1 d .
H22D H 1.2440 0.3680 0.3380 0.117 Uiso 1 1 calc GR
H22E H 1.2182 0.3778 0.4225 0.117 Uiso 1 1 calc GR
H22F H 1.1915 0.4163 0.3609 0.117 Uiso 1 1 calc GR
S1C S 0.86399(12) 0.41913(4) 0.11460(6) 0.0619(3) Uani 1 1 d .
O1C O 1.2674(5) 0.34555(14) 0.1294(2) 0.0844(11) Uani 1 1 d .
O2C O 0.9242(4) 0.36645(11) -0.08825(18) 0.0669(8) Uani 1 1 d .
O3C O 0.7233(6) 0.20267(15) -0.1516(3) 0.0949(12) Uani 1 1 d .
O4C O 0.8627(6) 0.37052(15) 0.1149(3) 0.0969(14) Uani 1 1 d .
O5C O 0.7203(4) 0.44299(19) 0.1074(2) 0.0958(14) Uani 1 1 d .
O6C O 1.2105(3) 0.51470(15) -0.18452(19) 0.0741(10) Uani 1 1 d .
O7C O 1.5047(3) 0.50402(13) -0.1531(2) 0.0713(9) Uani 1 1 d .
N1C N 1.1071(4) 0.36761(12) 0.0206(2) 0.0561(8) Uani 1 1 d .
N2C N 0.8401(5) 0.27108(15) -0.1276(2) 0.0682(10) Uani 1 1 d .
H2C H 0.8388 0.2987 -0.1435 0.082 Uiso 1 1 calc R
C1C C 0.9470(6) 0.26152(15) -0.0633(3) 0.0600(10) Uani 1 1 d .
C2C C 0.9871(6) 0.21813(18) -0.0355(3) 0.0706(12) Uani 1 1 d .
H2CA H 0.9398 0.1930 -0.0606 0.085 Uiso 1 1 calc R
C3C C 1.0953(6) 0.21180(18) 0.0281(3) 0.0749(13) Uani 1 1 d .
H3C H 1.1194 0.1824 0.0446 0.090 Uiso 1 1 calc R
C4C C 1.1698(6) 0.24770(18) 0.0686(3) 0.0690(12) Uani 1 1 d .
H4C H 1.2424 0.2431 0.1116 0.083 Uiso 1 1 calc R
C5C C 1.1299(5) 0.29068(16) 0.0413(3) 0.0598(10) Uani 1 1 d .
C6C C 1.1819(5) 0.33581(17) 0.0713(3) 0.0629(11) Uani 1 1 d .
C7C C 1.0079(5) 0.34650(16) -0.0369(2) 0.0550(9) Uani 1 1 d .
C8C C 1.0226(5) 0.29745(15) -0.0235(2) 0.0559(9) Uani 1 1 d .
C9C C 0.7367(6) 0.2423(2) -0.1689(3) 0.0721(13) Uani 1 1 d .
C10C C 0.6422(7) 0.2632(2) -0.2373(3) 0.0888(17) Uani 1 1 d .
H10G H 0.6678 0.2491 -0.2829 0.133 Uiso 1 1 calc GR
H10H H 0.6642 0.2950 -0.2386 0.133 Uiso 1 1 calc GR
H10I H 0.5341 0.2588 -0.2342 0.133 Uiso 1 1 calc GR
C11C C 1.1210(5) 0.41647(15) 0.0355(2) 0.0553(9) Uani 1 1 d .
H11C H 1.1779 0.4194 0.0871 0.066 Uiso 1 1 calc R
C12C C 0.9629(5) 0.43827(15) 0.0386(2) 0.0555(9) Uani 1 1 d .
H12E H 0.8976 0.4325 -0.0095 0.067 Uiso 1 1 calc R
H12F H 0.9768 0.4708 0.0432 0.067 Uiso 1 1 calc R
C13C C 0.9756(7) 0.4387(2) 0.1986(3) 0.0805(15) Uani 1 1 d .
H13G H 0.9211 0.4332 0.2413 0.121 Uiso 1 1 calc GR
H13H H 0.9937 0.4706 0.1943 0.121 Uiso 1 1 calc GR
H13I H 1.0729 0.4230 0.2061 0.121 Uiso 1 1 calc GR
C14C C 1.2197(5) 0.44011(14) -0.0170(2) 0.0538(9) Uani 1 1 d .
C15C C 1.1595(5) 0.46622(16) -0.0792(2) 0.0571(10) Uani 1 1 d .
H15C H 1.0528 0.4695 -0.0913 0.068 Uiso 1 1 calc R
C16C C 1.2571(5) 0.48744(16) -0.1235(2) 0.0554(10) Uani 1 1 d .
C17C C 1.4177(5) 0.48164(16) -0.1062(3) 0.0566(10) Uani 1 1 d .
C18C C 1.4762(5) 0.45574(18) -0.0448(3) 0.0635(11) Uani 1 1 d .
H18C H 1.5828 0.4519 -0.0330 0.076 Uiso 1 1 calc R
C19C C 1.3774(5) 0.43526(17) 0.0000(3) 0.0632(11) Uani 1 1 d .
H19C H 1.4185 0.4180 0.0420 0.076 Uiso 1 1 calc R
C20C C 1.0496(5) 0.5256(2) -0.2021(3) 0.0724(13) Uani 1 1 d .
H20E H 1.0113 0.5380 -0.1575 0.087 Uiso 1 1 calc R
H20F H 0.9904 0.4986 -0.2181 0.087 Uiso 1 1 calc R
C21C C 1.0330(8) 0.5598(3) -0.2654(4) 0.119(3) Uani 1 1 d .
H21G H 1.0746 0.5477 -0.3087 0.178 Uiso 1 1 calc GR
H21H H 1.0883 0.5869 -0.2483 0.178 Uiso 1 1 calc GR
H21I H 0.9253 0.5669 -0.2798 0.178 Uiso 1 1 calc GR
C22C C 1.6688(6) 0.4962(3) -0.1402(4) 0.0934(19) Uani 1 1 d .
H22G H 1.7161 0.5104 -0.1801 0.140 Uiso 1 1 calc GR
H22H H 1.6887 0.4642 -0.1401 0.140 Uiso 1 1 calc GR
H22I H 1.7114 0.5089 -0.0918 0.140 Uiso 1 1 calc GR
S1D S 1.58527(13) 0.63238(5) -0.17125(6) 0.0674(3) Uani 1 1 d .
O1D O 1.2430(4) 0.70438(11) -0.11523(17) 0.0645(8) Uani 1 1 d .
O2D O 1.6356(3) 0.66231(11) 0.07166(15) 0.0571(7) Uani 1 1 d .
O3D O 1.7832(6) 0.81306(15) 0.2139(3) 0.0966(14) Uani 1 1 d .
O6D O 1.2557(3) 0.51776(11) 0.14024(17) 0.0584(7) Uani 1 1 d .
O4D O 1.7108(4) 0.60859(18) -0.1271(2) 0.0919(13) Uani 1 1 d .
O7D O 0.9671(3) 0.54095(11) 0.1048(2) 0.0616(7) Uani 1 1 d .
O5D O 1.5955(6) 0.68090(17) -0.1733(3) 0.0992(14) Uani 1 1 d .
N1D N 1.4371(4) 0.67134(11) -0.02876(18) 0.0480(7) Uani 1 1 d .
N2D N 1.7159(4) 0.75019(14) 0.14381(19) 0.0574(8) Uani 1 1 d .
H2D H 1.7370 0.7219 0.1402 0.069 Uiso 1 1 calc R
C1D C 1.6021(5) 0.76709(15) 0.0872(2) 0.0514(9) Uani 1 1 d .
C2D C 1.5577(6) 0.81261(17) 0.0773(3) 0.0622(10) Uani 1 1 d .
H2DA H 1.6076 0.8347 0.1092 0.075 Uiso 1 1 calc R
C3D C 1.4397(6) 0.82465(16) 0.0202(3) 0.0635(11) Uani 1 1 d .
H3D H 1.4115 0.8550 0.0152 0.076 Uiso 1 1 calc R
C4D C 1.3614(5) 0.79360(16) -0.0300(2) 0.0587(10) Uani 1 1 d .
H4D H 1.2825 0.8024 -0.0680 0.070 Uiso 1 1 calc R
C5D C 1.4071(4) 0.74881(14) -0.0204(2) 0.0489(8) Uani 1 1 d .
C6D C 1.3476(5) 0.70783(15) -0.0627(2) 0.0512(9) Uani 1 1 d .
C7D C 1.5435(4) 0.68655(14) 0.0317(2) 0.0473(8) Uani 1 1 d .
C8D C 1.5241(4) 0.73602(14) 0.0363(2) 0.0468(8) Uani 1 1 d .
C9D C 1.7978(6) 0.77241(18) 0.2037(3) 0.0634(11) Uani 1 1 d .
C10D C 1.9046(6) 0.7430(2) 0.2561(3) 0.0787(14) Uani 1 1 d .
H10J H 2.0022 0.7582 0.2691 0.118 Uiso 1 1 calc GR
H10K H 1.9205 0.7149 0.2310 0.118 Uiso 1 1 calc GR
H10L H 1.8597 0.7372 0.3017 0.118 Uiso 1 1 calc GR
C11D C 1.4239(4) 0.62291(14) -0.0500(2) 0.0510(8) Uani 1 1 d .
H11D H 1.5211 0.6085 -0.0278 0.061 Uiso 1 1 calc R
C12D C 1.4111(5) 0.61660(16) -0.1364(2) 0.0575(9) Uani 1 1 d .
H12G H 1.3263 0.6349 -0.1613 0.069 Uiso 1 1 calc R
H12H H 1.3881 0.5851 -0.1490 0.069 Uiso 1 1 calc R
C13D C 1.5627(7) 0.6115(3) -0.2647(3) 0.0900(19) Uani 1 1 d .
H13J H 1.6538 0.6182 -0.2876 0.135 Uiso 1 1 calc GR
H13K H 1.4743 0.6256 -0.2939 0.135 Uiso 1 1 calc GR
H13L H 1.5475 0.5793 -0.2639 0.135 Uiso 1 1 calc GR
C14D C 1.2957(5) 0.59998(14) -0.0143(2) 0.0512(9) Uani 1 1 d .
C15D C 1.3374(4) 0.56947(14) 0.0454(2) 0.0500(8) Uani 1 1 d .
H15D H 1.4415 0.5627 0.0601 0.060 Uiso 1 1 calc R
C16D C 1.2257(4) 0.54907(14) 0.0832(2) 0.0476(8) Uani 1 1 d .
C17D C 1.0702(5) 0.56070(14) 0.0620(2) 0.0513(9) Uani 1 1 d .
C18D C 1.0281(5) 0.58973(16) 0.0012(3) 0.0599(10) Uani 1 1 d .
H18D H 0.9241 0.5962 -0.0143 0.072 Uiso 1 1 calc R
C19D C 1.1412(5) 0.60930(16) -0.0370(3) 0.0585(10) Uani 1 1 d .
H19D H 1.1123 0.6287 -0.0780 0.070 Uiso 1 1 calc R
C20D C 1.4164(5) 0.50701(17) 0.1659(3) 0.0592(10) Uani 1 1 d .
H20G H 1.4694 0.5333 0.1900 0.071 Uiso 1 1 calc R
H20H H 1.4677 0.4981 0.1229 0.071 Uiso 1 1 calc R
C21D C 1.4200(6) 0.4687(2) 0.2221(3) 0.0720(13) Uani 1 1 d .
H21J H 1.3882 0.4412 0.1955 0.108 Uiso 1 1 calc GR
H21K H 1.3508 0.4753 0.2585 0.108 Uiso 1 1 calc GR
H21L H 1.5234 0.4652 0.2483 0.108 Uiso 1 1 calc GR
C22D C 0.8127(5) 0.5578(2) 0.0945(4) 0.0791(15) Uani 1 1 d .
H22J H 0.7633 0.5504 0.0441 0.119 Uiso 1 1 calc GR
H22K H 0.8145 0.5902 0.1010 0.119 Uiso 1 1 calc GR
H22L H 0.7561 0.5443 0.1317 0.119 Uiso 1 1 calc GR
O1 O 0.1857(5) 0.67368(14) 0.3319(2) 0.0841(11) Uani 1 1 d .

loop_
_atom_site_aniso_label
_atom_site_aniso_U_11
_atom_site_aniso_U_22
_atom_site_aniso_U_33
_atom_site_aniso_U_23
_atom_site_aniso_U_13
_atom_site_aniso_U_12
S1A 0.0480(5) 0.0798(7) 0.0538(5) 0.0041(5) 0.0072(4) 0.0055(5)
O1A 0.0656(19) 0.078(2) 0.078(2) -0.0156(18) -0.0105(16) -0.0093(17)
O2A 0.0631(17) 0.0545(16) 0.0518(14) -0.0013(12) -0.0039(13) -0.0033(14)
O3A 0.135(4) 0.088(3) 0.126(4) 0.038(3) -0.015(3) 0.027(3)
O4A 0.0533(18) 0.132(4) 0.093(2) -0.009(2) 0.0215(18) -0.017(2)
O5A 0.115(3) 0.078(3) 0.105(3) 0.008(2) 0.049(3) 0.034(2)
O6A 0.0467(15) 0.074(2) 0.0714(17) -0.0175(16) 0.0087(13) -0.0051(14)
O7A 0.0488(15) 0.071(2) 0.084(2) -0.0125(17) 0.0212(15) -0.0072(14)
N1A 0.0483(17) 0.0439(16) 0.0520(16) -0.0014(13) 0.0018(14) -0.0012(13)
N2A 0.071(2) 0.064(2) 0.061(2) 0.0144(17) 0.0090(18) 0.0139(19)
C1A 0.057(2) 0.052(2) 0.064(2) 0.0057(18) 0.022(2) 0.0066(18)
C2A 0.079(3) 0.048(2) 0.102(4) 0.014(2) 0.036(3) 0.013(2)
C3A 0.074(3) 0.050(3) 0.113(4) -0.005(3) 0.037(3) 0.002(2)
C4A 0.063(3) 0.053(2) 0.096(3) -0.019(2) 0.025(2) -0.011(2)
C5A 0.0464(19) 0.048(2) 0.057(2) 0.0015(16) 0.0152(16) 0.0021(16)
C6A 0.0475(19) 0.047(2) 0.0459(17) -0.0022(15) 0.0082(15) 0.0003(16)
C7A 0.052(2) 0.047(2) 0.068(2) -0.0090(18) 0.0199(18) -0.0037(17)
C8A 0.047(2) 0.057(2) 0.062(2) -0.0119(19) 0.0072(18) -0.0093(18)
C9A 0.078(3) 0.095(4) 0.066(3) 0.021(3) 0.021(2) 0.031(3)
C10A 0.092(4) 0.123(5) 0.062(3) 0.003(3) 0.001(3) 0.031(4)
C11A 0.0493(19) 0.053(2) 0.0478(18) 0.0029(16) 0.0039(15) 0.0007(17)
C12A 0.056(2) 0.053(2) 0.059(2) 0.0054(17) 0.0079(18) -0.0012(18)
C13A 0.081(4) 0.213(9) 0.053(3) 0.012(4) 0.008(3) 0.008(5)
C14A 0.0436(18) 0.049(2) 0.0520(18) 0.0060(16) 0.0035(15) -0.0002(16)
C15A 0.046(2) 0.058(2) 0.064(2) -0.0031(19) 0.0036(18) -0.0040(18)
C16A 0.0412(19) 0.063(3) 0.076(3) -0.004(2) 0.0066(19) -0.0038(18)
C17A 0.0461(19) 0.051(2) 0.0539(19) 0.0002(16) 0.0052(16) 0.0001(16)
C18A 0.0443(19) 0.053(2) 0.066(2) 0.0022(18) 0.0114(18) -0.0020(17)
C19A 0.0396(18) 0.058(2) 0.057(2) 0.0018(17) 0.0014(16) -0.0001(17)
C20A 0.050(2) 0.068(3) 0.065(2) -0.004(2) -0.0017(19) -0.0027(19)
C21A 0.071(3) 0.100(4) 0.085(3) -0.026(3) -0.007(3) -0.004(3)
C22A 0.051(3) 0.103(4) 0.113(4) -0.025(4) 0.031(3) -0.017(3)
S1B 0.0646(7) 0.0953(10) 0.0656(6) 0.0063(6) 0.0103(5) 0.0177(6)
O1B 0.0684(19) 0.065(2) 0.0736(19) -0.0052(16) -0.0182(16) -0.0025(16)
O2B 0.0618(17) 0.0579(17) 0.0600(15) -0.0089(13) -0.0050(13) 0.0034(14)
O4B 0.147(4) 0.091(3) 0.126(4) 0.020(3) 0.057(3) 0.053(3)
O5B 0.0517(19) 0.238(7) 0.078(2) -0.004(3) 0.0021(18) -0.006(3)
O6B 0.0459(14) 0.081(2) 0.0637(16) -0.0175(15) 0.0058(13) -0.0025(14)
O7B 0.0411(13) 0.0632(18) 0.0776(19) 0.0032(15) 0.0134(13) -0.0006(13)
N1B 0.0523(17) 0.0434(16) 0.0587(17) -0.0021(14) -0.0049(15) 0.0009(14)
N2B 0.060(2) 0.058(2) 0.0605(19) 0.0019(16) 0.0051(17) 0.0094(17)
C1B 0.056(2) 0.051(2) 0.055(2) 0.0009(17) 0.0177(18) 0.0020(18)
C2B 0.064(3) 0.051(2) 0.074(3) 0.000(2) 0.018(2) 0.002(2)
C3B 0.066(3) 0.051(2) 0.071(3) -0.008(2) 0.023(2) -0.005(2)
C4B 0.056(2) 0.058(2) 0.059(2) -0.0120(18) 0.0133(18) -0.0081(19)
C5B 0.051(2) 0.048(2) 0.055(2) -0.0067(16) 0.0124(16) -0.0033(17)
C7B 0.053(2) 0.056(2) 0.058(2) -0.0056(18) 0.0025(18) -0.0021(18)
C8X 0.049(2) 0.052(2) 0.0484(18) -0.0022(16) 0.0053(16) 0.0008(17)
C8B 0.050(2) 0.047(2) 0.0505(18) -0.0015(15) 0.0100(16) 0.0024(16)
C9B 0.065(3) 0.066(3) 0.062(2) 0.010(2) 0.016(2) 0.012(2)
C10B 0.079(3) 0.090(4) 0.067(3) 0.003(3) 0.002(2) 0.011(3)
C11B 0.0466(19) 0.0438(19) 0.065(2) -0.0024(17) 0.0002(17) -0.0008(16)
C12B 0.057(2) 0.050(2) 0.070(2) 0.0040(18) 0.004(2) 0.0036(18)
C13B 0.098(4) 0.104(5) 0.067(3) -0.006(3) 0.011(3) 0.001(4)
C14B 0.049(2) 0.046(2) 0.061(2) 0.0009(16) 0.0021(17) -0.0046(16)
C15B 0.051(2) 0.056(2) 0.077(3) -0.012(2) -0.001(2) -0.0051(18)
C16B 0.0437(19) 0.058(2) 0.077(3) -0.001(2) -0.0014(19) -0.0077(18)
C17B 0.0438(19) 0.051(2) 0.060(2) 0.0101(17) 0.0071(17) 0.0004(16)
C18B 0.0457(19) 0.057(2) 0.0496(18) 0.0009(16) 0.0041(16) -0.0008(17)
C19B 0.0380(17) 0.058(2) 0.056(2) 0.0003(17) 0.0016(16) -0.0014(16)
C20B 0.048(2) 0.082(3) 0.065(2) -0.010(2) -0.0064(19) 0.004(2)
C21B 0.071(3) 0.112(5) 0.070(3) -0.031(3) -0.003(2) -0.001(3)
C22B 0.042(2) 0.094(4) 0.099(4) 0.002(3) 0.012(2) -0.005(2)
S1C 0.0516(5) 0.0724(7) 0.0619(6) -0.0060(5) 0.0083(4) -0.0098(5)
O1C 0.078(2) 0.085(2) 0.082(2) 0.0138(19) -0.0189(19) 0.000(2)
O2C 0.081(2) 0.0585(18) 0.0579(16) -0.0014(13) -0.0016(15) 0.0023(16)
O3C 0.114(3) 0.070(3) 0.103(3) -0.006(2) 0.020(2) -0.024(2)
O4C 0.116(3) 0.068(2) 0.115(3) -0.012(2) 0.044(3) -0.037(2)
O5C 0.0534(18) 0.151(4) 0.084(2) 0.009(3) 0.0119(17) 0.016(2)
O6C 0.0466(15) 0.106(3) 0.0690(18) 0.0209(18) 0.0049(14) -0.0022(17)
O7C 0.0457(15) 0.083(2) 0.087(2) 0.0039(19) 0.0166(15) -0.0028(16)
N1C 0.0562(19) 0.0504(18) 0.0602(18) 0.0025(15) 0.0025(16) 0.0013(15)
N2C 0.085(3) 0.057(2) 0.065(2) -0.0040(18) 0.017(2) -0.008(2)
C1C 0.068(3) 0.053(2) 0.063(2) -0.0005(19) 0.024(2) 0.002(2)
C2C 0.081(3) 0.055(3) 0.081(3) 0.004(2) 0.030(3) 0.000(2)
C3C 0.080(3) 0.056(3) 0.096(3) 0.013(3) 0.035(3) 0.009(2)
C4C 0.065(3) 0.064(3) 0.081(3) 0.020(2) 0.023(2) 0.009(2)
C5C 0.057(2) 0.057(2) 0.069(2) 0.008(2) 0.020(2) 0.0060(19)
C6C 0.052(2) 0.068(3) 0.068(2) 0.012(2) 0.005(2) 0.005(2)
C7C 0.057(2) 0.057(2) 0.052(2) 0.0007(17) 0.0085(17) -0.0002(19)
C8C 0.060(2) 0.050(2) 0.060(2) 0.0023(18) 0.0194(19) 0.0024(19)
C9C 0.082(3) 0.071(3) 0.068(3) -0.014(2) 0.029(2) -0.011(3)
C10C 0.093(4) 0.099(4) 0.075(3) -0.016(3) 0.014(3) -0.014(3)
C11C 0.053(2) 0.055(2) 0.057(2) -0.0030(17) 0.0026(17) -0.0005(18)
C12C 0.053(2) 0.057(2) 0.055(2) -0.0053(17) 0.0036(17) -0.0003(18)
C13C 0.084(3) 0.099(4) 0.058(2) 0.007(3) 0.006(2) -0.016(3)
C14C 0.050(2) 0.050(2) 0.060(2) -0.0065(17) 0.0053(18) -0.0024(17)
C15C 0.044(2) 0.067(3) 0.059(2) -0.0032(19) 0.0013(17) -0.0033(18)
C16C 0.046(2) 0.063(3) 0.057(2) -0.0010(18) 0.0058(17) 0.0012(18)
C17C 0.0428(19) 0.062(3) 0.065(2) -0.011(2) 0.0084(18) -0.0018(18)
C18C 0.041(2) 0.071(3) 0.078(3) -0.006(2) 0.0060(19) 0.0039(19)
C19C 0.054(2) 0.062(3) 0.071(3) 0.000(2) 0.003(2) 0.007(2)
C20C 0.048(2) 0.100(4) 0.066(3) 0.005(3) -0.004(2) -0.006(2)
C21C 0.073(4) 0.186(9) 0.089(4) 0.057(5) -0.016(3) -0.010(4)
C22C 0.047(2) 0.109(5) 0.127(5) 0.012(4) 0.020(3) 0.001(3)
S1D 0.0565(6) 0.0944(9) 0.0502(5) -0.0019(5) 0.0038(4) -0.0020(6)
O1D 0.0616(17) 0.0675(19) 0.0590(16) 0.0036(14) -0.0114(14) 0.0061(15)
O2D 0.0601(16) 0.0565(16) 0.0513(14) 0.0008(13) -0.0047(12) 0.0058(14)
O3D 0.116(3) 0.072(2) 0.091(3) -0.018(2) -0.023(2) -0.008(2)
O6D 0.0445(14) 0.0655(18) 0.0652(16) 0.0143(14) 0.0077(12) 0.0059(13)
O4D 0.0522(18) 0.158(4) 0.0615(18) 0.007(2) -0.0038(15) 0.013(2)
O7D 0.0419(14) 0.0578(17) 0.087(2) 0.0033(15) 0.0141(14) 0.0018(12)
O5D 0.112(3) 0.093(3) 0.095(3) -0.001(2) 0.025(3) -0.032(3)
N1D 0.0502(17) 0.0462(17) 0.0458(15) 0.0002(12) 0.0003(13) 0.0033(13)
N2D 0.0574(19) 0.059(2) 0.0544(17) -0.0085(16) 0.0028(15) -0.0012(16)
C1D 0.050(2) 0.053(2) 0.0519(19) -0.0002(16) 0.0105(17) -0.0029(17)
C2D 0.068(3) 0.054(2) 0.067(2) -0.0041(19) 0.014(2) -0.003(2)
C3D 0.070(3) 0.048(2) 0.074(3) 0.003(2) 0.015(2) 0.003(2)
C4D 0.062(2) 0.058(2) 0.057(2) 0.0087(19) 0.0108(19) 0.005(2)
C5D 0.0497(19) 0.050(2) 0.0481(17) 0.0070(16) 0.0124(15) 0.0034(17)
C6D 0.0479(19) 0.061(2) 0.0449(17) 0.0057(16) 0.0054(16) 0.0049(18)
C7D 0.0462(19) 0.054(2) 0.0411(17) 0.0003(15) 0.0040(15) 0.0026(16)
C8D 0.0480(19) 0.050(2) 0.0431(16) -0.0019(15) 0.0091(15) -0.0009(16)
C9D 0.062(3) 0.069(3) 0.058(2) -0.009(2) 0.0045(19) -0.009(2)
C10D 0.073(3) 0.092(4) 0.067(3) -0.005(3) -0.007(2) -0.005(3)
C11D 0.0463(19) 0.051(2) 0.0535(19) -0.0020(16) 0.0009(16) 0.0021(16)
C12D 0.055(2) 0.061(2) 0.054(2) -0.0063(18) -0.0006(17) 0.0005(19)
C13D 0.082(3) 0.134(6) 0.054(2) 0.000(3) 0.006(2) 0.028(4)
C14D 0.048(2) 0.048(2) 0.057(2) -0.0011(16) 0.0029(17) 0.0007(16)
C15D 0.0424(18) 0.050(2) 0.057(2) -0.0024(16) 0.0047(16) 0.0006(16)
C16D 0.0431(18) 0.046(2) 0.0526(19) -0.0003(15) 0.0033(15) 0.0019(15)
C17D 0.0441(19) 0.046(2) 0.064(2) -0.0045(17) 0.0066(17) 0.0018(16)
C18D 0.043(2) 0.056(2) 0.077(3) 0.004(2) -0.0038(19) 0.0039(18)
C19D 0.051(2) 0.056(2) 0.065(2) 0.0057(19) -0.0018(19) 0.0027(18)
C20D 0.044(2) 0.069(3) 0.061(2) 0.003(2) -0.0035(17) 0.0037(19)
C21D 0.067(3) 0.084(3) 0.062(2) 0.013(2) -0.001(2) 0.008(3)
C22D 0.045(2) 0.082(4) 0.112(4) 0.004(3) 0.019(3) 0.009(2)
O1 0.097(3) 0.066(2) 0.087(2) 0.0089(18) 0.005(2) 0.023(2)

loop_
_atom_type_symbol
_atom_type_description
_atom_type_scat_dispersion_real
_atom_type_scat_dispersion_imag
_atom_type_scat_source
C C 0.0181 0.0091 'International Tables Vol C Tables 4.2.6.8 and 6.1.1.4'
H H 0.0000 0.0000 'International Tables Vol C Tables 4.2.6.8 and 6.1.1.4'
N N 0.0311 0.0180 'International Tables Vol C Tables 4.2.6.8 and 6.1.1.4'
O O 0.0492 0.0322 'International Tables Vol C Tables 4.2.6.8 and 6.1.1.4'
S S 0.3331 0.5567 'International Tables Vol C Tables 4.2.6.8 and 6.1.1.4'

loop_
_geom_angle_atom_site_label_1
_geom_angle_atom_site_label_2
_geom_angle_atom_site_label_3
_geom_angle
O4A S1A O5A 118.3(3)
O4A S1A C12A 106.1(2)
O4A S1A C13A 109.0(3)
O5A S1A C12A 108.8(2)
O5A S1A C13A 108.9(4)
C13A S1A C12A 105.0(3)
C17A O6A C20A 119.2(3)
C18A O7A C22A 117.3(4)
C6A N1A C8A 111.2(3)
C6A N1A C11A 127.1(3)
C8A N1A C11A 121.7(3)
C9A N2A C1A 129.8(5)
N2A C1A C2A 125.8(4)
N2A C1A C5A 118.6(4)
C5A C1A C2A 115.7(5)
C3A C2A C1A 120.4(5)
C4A C3A C2A 123.2(5)
C3A C4A C7A 116.2(5)
C1A C5A C6A 129.2(4)
C7A C5A C1A 122.3(4)
C7A C5A C6A 108.5(4)
O2A C6A N1A 125.7(4)
O2A C6A C5A 128.1(4)
N1A C6A C5A 106.1(3)
C4A C7A C8A 130.0(4)
C5A C7A C4A 122.1(5)
C5A C7A C8A 107.8(4)
O1A C8A N1A 124.2(4)
O1A C8A C7A 129.5(4)
N1A C8A C7A 106.3(3)
O3A C9A N2A 121.8(6)
O3A C9A C10A 123.3(5)
N2A C9A C10A 114.9(5)
N1A C11A C12A 111.9(3)
N1A C11A C14A 110.6(3)
C14A C11A C12A 114.7(3)
C11A C12A S1A 116.0(3)
C15A C14A C11A 117.8(4)
C15A C14A C19A 119.2(4)
C19A C14A C11A 123.0(3)
C14A C15A C16A 120.7(4)
C18A C16A C15A 120.4(4)
O6A C17A C18A 115.7(4)
O6A C17A C19A 124.9(4)
C19A C17A C18A 119.4(4)
O7A C18A C16A 124.2(4)
O7A C18A C17A 116.1(4)
C16A C18A C17A 119.7(4)
C17A C19A C14A 120.5(4)
O6A C20A C21A 107.4(4)
O4B S1B C12B 109.4(3)
O4B S1B C13B 108.5(3)
O5B S1B O4B 119.5(4)
O5B S1B C12B 107.3(3)
O5B S1B C13B 107.0(3)
C13B S1B C12B 103.9(3)
C18B O6B C20B 118.1(3)
C17B O7B C22B 117.6(4)
C7B N1B C11B 127.3(3)
C8X N1B C7B 110.5(3)
C8X N1B C11B 121.9(3)
C9B N2B C1B 128.4(4)
N2B C1B C2B 125.6(4)
C8B C1B N2B 118.2(4)
C8B C1B C2B 116.3(4)
C3B C2B C1B 120.9(4)
C2B C3B C4B 122.4(4)
C5B C4B C3B 116.3(4)
C4B C5B C7B 129.6(4)
C4B C5B C8B 121.8(4)
C8B C5B C7B 108.5(3)
O1B C7B N1B 125.7(4)
O1B C7B C5B 128.4(4)
N1B C7B C5B 106.0(3)
O2B C8X N1B 124.6(4)
O2B C8X C8B 127.9(4)
N1B C8X C8B 107.5(3)
C1B C8B C5B 122.3(4)
C1B C8B C8X 130.2(4)
C5B C8B C8X 107.5(3)
N2B C9B C10B 114.1(5)
O1 C9B N2B 122.6(5)
O1 C9B C10B 123.3(5)
N1B C11B C12B 112.0(3)
N1B C11B C14B 112.3(3)
C12B C11B C14B 111.7(3)
C11B C12B S1B 112.8(3)
C15B C14B C11B 121.4(4)
C15B C14B C19B 119.1(4)
C19B C14B C11B 119.5(3)
C14B C15B C16B 119.8(4)
C17B C16B C15B 121.1(4)
O7B C17B C18B 115.4(4)
C16B C17B O7B 124.6(4)
C16B C17B C18B 119.9(4)
O6B C18B C17B 116.2(4)
O6B C18B C19B 125.1(4)
C19B C18B C17B 118.8(4)
C14B C19B C18B 121.2(4)
O6B C20B C21B 107.1(4)
O4C S1C C12C 108.9(2)
O4C S1C C13C 109.2(3)
O5C S1C O4C 119.1(3)
O5C S1C C12C 106.6(2)
O5C S1C C13C 106.9(3)
C13C S1C C12C 105.3(2)
C16C O6C C20C 118.8(4)
C17C O7C C22C 116.7(4)
C6C N1C C11C 121.7(4)
C7C N1C C6C 111.0(4)
C7C N1C C11C 126.9(4)
C9C N2C C1C 128.5(5)
N2C C1C C2C 125.3(5)
C8C C1C N2C 118.4(4)
C8C C1C C2C 116.3(5)
C3C C2C C1C 121.4(5)
C2C C3C C4C 122.4(5)
C5C C4C C3C 116.3(5)
C4C C5C C6C 130.5(4)
C4C C5C C8C 121.8(5)
C8C C5C C6C 107.7(4)
O1C C6C N1C 124.1(5)
O1C C6C C5C 129.5(4)
N1C C6C C5C 106.4(4)
O2C C7C N1C 124.8(4)
O2C C7C C8C 128.2(4)
N1C C7C C8C 107.0(4)
C1C C8C C5C 121.8(4)
C1C C8C C7C 130.2(4)
C5C C8C C7C 107.9(4)
O3C C9C N2C 122.6(6)
O3C C9C C10C 122.5(5)
N2C C9C C10C 114.9(5)
N1C C11C C12C 111.5(3)
N1C C11C C14C 112.4(4)
C14C C11C C12C 114.7(4)
C11C C12C S1C 115.2(3)
C15C C14C C11C 123.8(4)
C19C C14C C11C 116.9(4)
C19C C14C C15C 119.3(4)
C16C C15C C14C 120.4(4)
O6C C16C C15C 125.2(4)
O6C C16C C17C 115.1(4)
C15C C16C C17C 119.7(4)
O7C C17C C16C 115.4(4)
C18C C17C O7C 125.0(4)
C18C C17C C16C 119.6(4)
C17C C18C C19C 120.3(4)
C14C C19C C18C 120.8(4)
O6C C20C C21C 107.7(5)
O4D S1D C12D 107.9(2)
O4D S1D C13D 108.6(3)
O5D S1D O4D 117.1(3)
O5D S1D C12D 109.2(3)
O5D S1D C13D 109.0(3)
C13D S1D C12D 104.2(3)
C16D O6D C20D 117.3(3)
C17D O7D C22D 117.3(4)
C6D N1D C11D 127.5(3)
C7D N1D C6D 110.6(3)
C7D N1D C11D 121.9(3)
C9D N2D C1D 128.9(4)
N2D C1D C2D 125.9(4)
C8D C1D N2D 117.5(4)
C8D C1D C2D 116.6(4)
C3D C2D C1D 120.1(4)
C2D C3D C4D 123.1(5)
C5D C4D C3D 116.4(4)
C4D C5D C6D 130.1(4)
C8D C5D C4D 121.4(4)
C8D C5D C6D 108.5(3)
O1D C6D N1D 125.0(4)
O1D C6D C5D 129.1(4)
N1D C6D C5D 105.9(3)
O2D C7D N1D 124.7(4)
O2D C7D C8D 128.2(4)
N1D C7D C8D 107.0(3)
C1D C8D C7D 129.6(4)
C5D C8D C1D 122.3(4)
C5D C8D C7D 108.1(3)
O3D C9D N2D 122.3(5)
O3D C9D C10D 123.1(4)
N2D C9D C10D 114.7(5)
N1D C11D C12D 111.3(3)
N1D C11D C14D 111.2(3)
C14D C11D C12D 114.0(3)
C11D C12D S1D 111.5(3)
C15D C14D C11D 118.2(3)
C19D C14D C11D 122.4(4)
C19D C14D C15D 119.4(4)
C16D C15D C14D 121.0(4)
O6D C16D C15D 124.9(3)
O6D C16D C17D 116.3(4)
C15D C16D C17D 118.8(4)
O7D C17D C16D 115.5(4)
O7D C17D C18D 124.3(4)
C18D C17D C16D 120.2(4)
C17D C18D C19D 120.2(4)
C14D C19D C18D 120.2(4)
O6D C20D C21D 107.7(4)

loop_
_geom_bond_atom_site_label_1
_geom_bond_atom_site_label_2
_geom_bond_distance
S1A O4A 1.421(4)
S1A O5A 1.425(5)
S1A C12A 1.774(4)
S1A C13A 1.751(5)
O1A C8A 1.209(5)
O2A C6A 1.215(5)
O3A C9A 1.204(8)
O6A C17A 1.363(5)
O6A C20A 1.422(5)
O7A C18A 1.368(6)
O7A C22A 1.424(6)
N1A C6A 1.389(5)
N1A C8A 1.398(5)
N1A C11A 1.463(5)
N2A C1A 1.382(6)
N2A C9A 1.379(6)
C1A C2A 1.418(7)
C1A C5A 1.395(6)
C2A C3A 1.382(8)
C3A C4A 1.379(8)
C4A C7A 1.380(6)
C5A C6A 1.479(6)
C5A C7A 1.378(6)
C7A C8A 1.481(7)
C9A C10A 1.492(9)
C11A C12A 1.528(6)
C11A C14A 1.522(6)
C14A C15A 1.380(6)
C14A C19A 1.395(6)
C15A C16A 1.383(7)
C16A C18A 1.381(6)
C17A C18A 1.397(6)
C17A C19A 1.391(6)
C20A C21A 1.507(7)
S1B O4B 1.434(6)
S1B O5B 1.432(5)
S1B C12B 1.771(5)
S1B C13B 1.756(6)
O1B C7B 1.207(5)
O2B C8X 1.227(5)
O6B C18B 1.359(5)
O6B C20B 1.446(5)
O7B C17B 1.379(5)
O7B C22B 1.424(5)
N1B C7B 1.408(5)
N1B C8X 1.391(5)
N1B C11B 1.469(5)
N2B C1B 1.402(6)
N2B C9B 1.368(6)
C1B C2B 1.404(6)
C1B C8B 1.379(6)
C2B C3B 1.380(7)
C3B C4B 1.395(7)
C4B C5B 1.372(6)
C5B C7B 1.482(6)
C5B C8B 1.385(6)
C8X C8B 1.474(6)
C9B C10B 1.494(7)
C9B O1 1.215(6)
C11B C12B 1.521(6)
C11B C14B 1.522(6)
C14B C15B 1.382(6)
C14B C19B 1.389(6)
C15B C16B 1.393(7)
C16B C17B 1.368(6)
C17B C18B 1.394(6)
C18B C19B 1.394(6)
C20B C21B 1.492(7)
S1C O4C 1.434(4)
S1C O5C 1.427(4)
S1C C12C 1.785(4)
S1C C13C 1.756(5)
O1C C6C 1.216(6)
O2C C7C 1.232(5)
O3C C9C 1.217(7)
O6C C16C 1.361(6)
O6C C20C 1.430(6)
O7C C17C 1.367(6)
O7C C22C 1.435(6)
N1C C6C 1.395(6)
N1C C7C 1.388(5)
N1C C11C 1.467(6)
N2C C1C 1.395(6)
N2C C9C 1.373(7)
C1C C2C 1.398(7)
C1C C8C 1.387(6)
C2C C3C 1.377(8)
C3C C4C 1.388(8)
C4C C5C 1.383(7)
C5C C6C 1.480(7)
C5C C8C 1.390(6)
C7C C8C 1.469(6)
C9C C10C 1.498(9)
C11C C12C 1.528(6)
C11C C14C 1.518(6)
C14C C15C 1.385(6)
C14C C19C 1.374(6)
C15C C16C 1.382(6)
C16C C17C 1.401(6)
C17C C18C 1.367(7)
C18C C19C 1.385(7)
C20C C21C 1.499(8)
S1D O4D 1.435(4)
S1D O5D 1.435(5)
S1D C12D 1.776(5)
S1D C13D 1.747(5)
O1D C6D 1.212(5)
O2D C7D 1.224(5)
O3D C9D 1.222(7)
O6D C16D 1.366(5)
O6D C20D 1.446(5)
O7D C17D 1.381(5)
O7D C22D 1.422(5)
N1D C6D 1.413(5)
N1D C7D 1.389(5)
N1D C11D 1.477(5)
N2D C1D 1.400(5)
N2D C9D 1.360(5)
C1D C2D 1.401(7)
C1D C8D 1.393(6)
C2D C3D 1.384(7)
C3D C4D 1.386(7)
C4D C5D 1.383(6)
C5D C6D 1.478(6)
C5D C8D 1.379(5)
C7D C8D 1.472(6)
C9D C10D 1.495(7)
C11D C12D 1.528(5)
C11D C14D 1.515(6)
C14D C15D 1.395(6)
C14D C19D 1.379(6)
C15D C16D 1.391(6)
C16D C17D 1.398(5)
C17D C18D 1.383(6)
C18D C19D 1.394(7)
C20D C21D 1.502(7)

_cod_database_fobs_code 2108471
